data_2005672
loop_
_publ_author_name
'Hori, K.'
'Nishiura, Y.'

_publ_contact_author
;
   Kayako Hori
   Department of Chemistry
   Ochanomizu University
   Otsuka, Bunkyo-ku, Tokyo 112
   Japan
;
_publ_section_title
;
 4-Octyloxybiphenyl-4'-yl 4-Methoxybenzoate
;
_journal_issue 11
_journal_name_full 'Acta Crystallographica Section C'
_journal_page_first 2922
_journal_page_last 2924
_journal_paper_doi 10.1107/S0108270196008517
_journal_volume 52
_journal_year 1996
_chemical_formula_sum 'C28 H32 O4'
_chemical_formula_weight 432.558
_chemical_melting_point 396
_chemical_name_systematic
;
   4-octyloxybiphenyl-4'-yl 4-Methoxybenzoate
;
_space_group_IT_number 9
_symmetry_cell_setting monoclinic
_symmetry_space_group_name_Hall 'C -2yc'
_symmetry_space_group_name_H-M 'C 1 c 1'
_cell_angle_alpha 90.00
_cell_angle_beta 107.502(11)
_cell_angle_gamma 90.00
_cell_formula_units_Z 4
_cell_length_a 20.190(4)
_cell_length_b 5.388(2)
_cell_length_c 22.728(3)
_cell_measurement_reflns_used 20
_cell_measurement_temperature 293(2)
_cell_measurement_theta_max 28.5
_cell_measurement_theta_min 27.5
_cell_volume 2358.0(10)
_computing_cell_refinement
;
  MSC/AFC Diffractometer Control Software (Molecular Structure
  Corporation, 1992a)
;
_computing_data_collection
;
  MSC/AFC Diffractometer Control Software (Molecular Structure
  Corporation, 1992a)
;
_computing_data_reduction 'TEXSAN (Molecular Structure Corporation,1992b)'
_computing_molecular_graphics TEXSAN
_computing_publication_material SHELXL93
_computing_structure_refinement 'SHELXL93 (Sheldrick, 1993)'
_computing_structure_solution 'SHELX86 (Sheldrick, 1985)'
_diffrn_ambient_temperature 293(2)
_diffrn_measurement_device 'Rigaku AFC-7R'
_diffrn_measurement_method 2\q-\w
_diffrn_radiation_monochromator graphite
_diffrn_radiation_source 'rotating anode'
_diffrn_radiation_type CuK\a
_diffrn_radiation_wavelength 1.54180
_diffrn_reflns_av_R_equivalents 0.02
_diffrn_reflns_av_sigmaI/netI 0.0059
_diffrn_reflns_limit_h_max 22
_diffrn_reflns_limit_h_min 0
_diffrn_reflns_limit_k_max 6
_diffrn_reflns_limit_k_min 0
_diffrn_reflns_limit_l_max 24
_diffrn_reflns_limit_l_min -25
_diffrn_reflns_number 4047
_diffrn_reflns_theta_max 59.98
_diffrn_reflns_theta_min 4.08
_diffrn_standards_decay_% 0.45
_diffrn_standards_interval_count 150
_diffrn_standards_number 3
_exptl_absorpt_coefficient_mu 0.637
_exptl_absorpt_correction_T_max 1.000
_exptl_absorpt_correction_T_min 0.752
_exptl_absorpt_correction_type '\y scan (North, Phillips & Mathews, 1968)'
_exptl_crystal_colour colourless
_exptl_crystal_density_diffrn 1.218
_exptl_crystal_density_meas ?
_exptl_crystal_description plate
_exptl_crystal_F_000 928
_exptl_crystal_size_max 0.50
_exptl_crystal_size_mid 0.40
_exptl_crystal_size_min 0.05
_refine_diff_density_max 0.191
_refine_diff_density_min -0.200
_refine_ls_abs_structure_details 'Flack (1983)'
_refine_ls_abs_structure_Flack 0.3(3)
_refine_ls_extinction_method none
_refine_ls_goodness_of_fit_all 1.082
_refine_ls_goodness_of_fit_obs 1.084
_refine_ls_hydrogen_treatment noref
_refine_ls_matrix_type full
_refine_ls_number_parameters 253
_refine_ls_number_reflns 1795
_refine_ls_number_restraints 2
_refine_ls_restrained_S_all 1.106
_refine_ls_restrained_S_obs 1.083
_refine_ls_R_factor_all 0.0505
_refine_ls_R_factor_obs 0.0434
_refine_ls_shift/esd_max -0.136
_refine_ls_shift/esd_mean 0.029
_refine_ls_structure_factor_coef Fsqd
_refine_ls_weighting_details 'w = 1/[\s^2^(Fo^2^)+(0.0962P)^2^+0.6339P] where P=(Fo^2^+2Fc^2^)/3'
_refine_ls_weighting_scheme calc
_refine_ls_wR_factor_all 0.1302
_refine_ls_wR_factor_obs 0.1259
_reflns_number_observed 1709
_reflns_number_total 1746
_reflns_observed_criterion >2sigma(I)
_cod_data_source_file oa1004.cif
_cod_data_source_block khori
_cod_depositor_comments
;
The following automatic conversions were performed:

'_chemical_melting_point' value '396 K' was changed to '396' - the
value should be numeric and without a unit designator.

Automatic conversion script
Id: cif_fix_values 1715 2011-07-08 13:25:40Z adriana 

The following automatic conversions were performed:

'_exptl_crystal_density_meas' value 'none' was changed to '?' - the
value is perceived as not measured.

Automatic conversion script
Id: cif_fix_values 3008 2015-01-20 13:52:24Z robertas 

The following automatic conversions were performed:

'_refine_ls_weighting_scheme' value 'calc w =
1/[\s^2^(Fo^2^)+(0.0962P)^2^+0.6339P] where P=(Fo^2^+2Fc^2^)/3' was
changed to 'calc'. New tag '_refine_ls_weighting_details' was
created. The value of the new tag was set to 'w =
1/[\s^2^(Fo^2^)+(0.0962P)^2^+0.6339P] where P=(Fo^2^+2Fc^2^)/3'.

Automatic conversion script
Id: cif_fix_values 3143 2015-03-26 13:38:13Z robertas 
;
_cod_original_cell_volume 2358.0(11)
_cod_original_sg_symbol_H-M 'C c'
_cod_database_code 2005672

loop_
_symmetry_equiv_pos_as_xyz
'x, y, z'
'x, -y, z+1/2'
'x+1/2, y+1/2, z'
'x+1/2, -y+1/2, z+1/2'

loop_
_atom_site_aniso_label
_atom_site_aniso_U_11
_atom_site_aniso_U_22
_atom_site_aniso_U_33
_atom_site_aniso_U_12
_atom_site_aniso_U_13
_atom_site_aniso_U_23
O1 0.0318(11) 0.074(2) 0.084(2) -0.0003(11) 0.0144(11) 0.0271(13)
O2 0.0331(10) 0.0600(14) 0.0649(13) 0.0026(10) 0.0123(10) -0.0073(11)
O3 0.0402(14) 0.106(2) 0.101(2) 0.0110(15) 0.0142(13) -0.045(2)
O4 0.0347(12) 0.082(2) 0.0661(14) 0.0062(11) 0.0137(10) 0.0006(12)
C1 0.034(2) 0.052(2) 0.052(2) -0.0018(13) 0.0126(14) 0.0039(14)
C2 0.041(2) 0.051(2) 0.077(2) 0.0017(15) 0.016(2) 0.019(2)
C3 0.039(2) 0.051(2) 0.073(2) -0.0028(14) 0.019(2) 0.014(2)
C4 0.038(2) 0.041(2) 0.043(2) -0.0017(13) 0.0146(13) -0.0028(12)
C5 0.037(2) 0.057(2) 0.059(2) -0.0009(14) 0.0114(15) 0.0134(15)
C6 0.041(2) 0.055(2) 0.064(2) -0.0068(15) 0.016(2) 0.015(2)
C7 0.038(2) 0.044(2) 0.0440(15) -0.0022(13) 0.0128(13) -0.0021(12)
C8 0.038(2) 0.061(2) 0.071(2) 0.000(2) 0.016(2) 0.017(2)
C9 0.039(2) 0.069(2) 0.075(2) -0.006(2) 0.018(2) 0.015(2)
C10 0.030(2) 0.052(2) 0.057(2) 0.0008(13) 0.0126(13) -0.0045(15)
C11 0.046(2) 0.052(2) 0.086(3) 0.004(2) 0.015(2) 0.020(2)
C12 0.043(2) 0.053(2) 0.091(3) -0.0034(15) 0.018(2) 0.020(2)
C14 0.037(2) 0.045(2) 0.048(2) 0.0013(13) 0.0164(13) 0.0013(13)
C15 0.041(2) 0.050(2) 0.059(2) 0.0044(14) 0.0168(15) -0.0058(14)
C16 0.042(2) 0.054(2) 0.056(2) -0.0064(14) 0.0130(14) -0.0083(15)
C17 0.036(2) 0.060(2) 0.049(2) 0.0054(15) 0.0154(14) 0.0120(15)
C18 0.041(2) 0.052(2) 0.051(2) 0.0085(14) 0.0167(14) 0.0015(14)
C19 0.045(2) 0.045(2) 0.049(2) 0.0020(13) 0.0140(14) 0.0000(13)
C13 0.037(2) 0.055(2) 0.054(2) -0.0004(15) 0.0154(14) -0.0038(14)
C20 0.047(2) 0.087(3) 0.084(2) 0.018(2) 0.027(2) 0.007(2)
C21 0.040(2) 0.061(2) 0.066(2) 0.001(2) 0.014(2) 0.010(2)
C22 0.036(2) 0.064(2) 0.068(2) 0.000(2) 0.011(2) 0.012(2)
C23 0.045(2) 0.057(2) 0.051(2) 0.000(2) 0.0148(14) 0.0072(15)
C24 0.040(2) 0.061(2) 0.051(2) 0.0017(14) 0.0107(14) 0.0074(14)
C25 0.046(2) 0.053(2) 0.055(2) 0.0020(15) 0.0151(15) 0.0057(15)
C26 0.043(2) 0.065(2) 0.061(2) -0.002(2) 0.016(2) 0.005(2)
C27 0.046(2) 0.072(3) 0.077(2) 0.003(2) 0.009(2) 0.010(2)
C28 0.043(2) 0.098(4) 0.124(4) -0.002(2) 0.014(2) 0.003(3)

loop_
_atom_site_label
_atom_site_occupancy
_atom_site_fract_x
_atom_site_fract_y
_atom_site_fract_z
_atom_site_U_iso_or_equiv
_atom_site_thermal_displace_type
_atom_site_calc_flag
_atom_site_refinement_flags
_atom_site_type_symbol
O1 1 -0.34829(12) -0.0049(5) 0.04055(12) 0.0639(7) Uani d . O
O2 1 0.16313(11) -0.0849(5) 0.17900(11) 0.0532(6) Uani d . O
O3 1 0.16988(14) 0.2262(6) 0.2460(2) 0.0839(10) Uani d . O
O4 1 0.48761(12) -0.0462(6) 0.30235(12) 0.0612(7) Uani d . O
C1 1 -0.27720(7) 0.0027(4) 0.05606(9) 0.0461(8) Uani d G C
C2 1 -0.23853(9) 0.1832(4) 0.03748(10) 0.0568(9) Uani d G C
H2 1 -0.26089(12) 0.3127(5) 0.01217(15) 0.068 Uiso calc R H
C3 1 -0.16643(9) 0.1703(4) 0.05673(11) 0.0540(9) Uani d G C
H3 1 -0.14056(12) 0.2911(5) 0.0443(2) 0.065 Uiso calc R H
C4 1 -0.13300(7) -0.0232(4) 0.09456(10) 0.0406(7) Uani d G C
C5 1 -0.17167(9) -0.2037(4) 0.11314(10) 0.0519(9) Uani d G C
H5 1 -0.14931(12) -0.3331(5) 0.13846(14) 0.062 Uiso calc R H
C6 1 -0.24377(9) -0.1907(4) 0.09389(10) 0.0535(9) Uani d G C
H6 1 -0.26964(12) -0.3115(5) 0.10633(15) 0.064 Uiso calc R H
C7 1 -0.05314(7) -0.0395(4) 0.11687(9) 0.0419(7) Uani d G C
C8 1 -0.01358(9) 0.1370(4) 0.09802(10) 0.0566(9) Uani d G C
H8 1 -0.03534(13) 0.2632(6) 0.07122(14) 0.068 Uiso calc R H
C9 1 0.05849(9) 0.1251(4) 0.11921(12) 0.0607(9) Uani d G C
H9 1 0.08495(12) 0.2432(6) 0.1066(2) 0.073 Uiso calc R H
C10 1 0.09101(7) -0.0635(4) 0.15927(12) 0.0464(8) Uani d G C
C11 1 0.05145(10) -0.2400(4) 0.17813(12) 0.0624(10) Uani d G C
H11 1 0.07321(13) -0.3662(5) 0.2049(2) 0.075 Uiso calc R H
C12 1 -0.02062(10) -0.2280(4) 0.15693(12) 0.0627(10) Uani d G C
H12 1 -0.04708(13) -0.3462(6) 0.1695(2) 0.075 Uiso calc R H
C14 1 0.27385(7) 0.0263(4) 0.24376(8) 0.0424(7) Uani d G C
C15 1 0.31600(9) 0.1927(4) 0.28519(9) 0.0497(8) Uani d G C
H15 1 0.29624(12) 0.3246(4) 0.30033(13) 0.060 Uiso calc R H
C16 1 0.38767(9) 0.1619(4) 0.30401(10) 0.0509(8) Uani d G C
H16 1 0.41586(11) 0.2732(5) 0.33173(13) 0.061 Uiso calc R H
C17 1 0.41719(7) -0.0352(4) 0.28139(10) 0.0478(8) Uani d G C
C18 1 0.37505(9) -0.2016(3) 0.23995(10) 0.0472(8) Uani d G C
H18 1 0.39480(12) -0.3335(4) 0.22482(14) 0.057 Uiso calc R H
C19 1 0.30338(9) -0.1708(4) 0.22114(9) 0.0461(8) Uani d G C
H19 1 0.27518(11) -0.2821(5) 0.19342(12) 0.055 Uiso calc R H
C13 1 0.1984(2) 0.0697(7) 0.22500(15) 0.0485(8) Uani d . C
C20 1 0.5211(2) -0.2467(9) 0.2821(2) 0.0712(11) Uani d . C
H20A 1 0.5705(2) -0.2321(9) 0.3001(2) 0.107 Uiso calc R H
H20B 1 0.5099(2) -0.2422(9) 0.2379(2) 0.107 Uiso calc R H
H20C 1 0.5056(2) -0.4010(9) 0.2945(2) 0.107 Uiso calc R H
C21 1 -0.3894(2) 0.1812(7) 0.0010(2) 0.0562(8) Uani d . C
H21A 1 -0.3812(2) 0.1810(7) -0.0389(2) 0.067 Uiso calc R H
H21B 1 -0.3788(2) 0.3447(7) 0.0193(2) 0.067 Uiso calc R H
C22 1 -0.4633(2) 0.1104(8) -0.0052(2) 0.0570(9) Uani d . C
H22A 1 -0.4692(2) 0.1111(8) 0.0356(2) 0.068 Uiso calc R H
H22B 1 -0.4706(2) -0.0585(8) -0.0206(2) 0.068 Uiso calc R H
C23 1 -0.5195(2) 0.2726(7) -0.0469(2) 0.0507(8) Uani d . C
H23A 1 -0.5161(2) 0.2685(7) -0.0886(2) 0.061 Uiso calc R H
H23B 1 -0.5133(2) 0.4429(7) -0.0325(2) 0.061 Uiso calc R H
C24 1 -0.5909(2) 0.1791(7) -0.0469(2) 0.0511(8) Uani d . C
H24A 1 -0.5950(2) 0.0064(7) -0.0595(2) 0.061 Uiso calc R H
H24B 1 -0.5932(2) 0.1852(7) -0.0049(2) 0.061 Uiso calc R H
C25 1 -0.6526(2) 0.3181(7) -0.0876(2) 0.0516(8) Uani d . C
H25A 1 -0.6515(2) 0.3124(7) -0.1299(2) 0.062 Uiso calc R H
H25B 1 -0.6499(2) 0.4907(7) -0.0749(2) 0.062 Uiso calc R H
C26 1 -0.7206(2) 0.2079(7) -0.0842(2) 0.0564(9) Uani d . C
H26A 1 -0.7224(2) 0.0352(7) -0.0966(2) 0.068 Uiso calc R H
H26B 1 -0.7206(2) 0.2114(7) -0.0415(2) 0.068 Uiso calc R H
C27 1 -0.7857(2) 0.3350(8) -0.1231(2) 0.0669(10) Uani d . C
H27A 1 -0.7863(2) 0.3323(8) -0.1659(2) 0.080 Uiso calc R H
H27B 1 -0.7849(2) 0.5072(8) -0.1104(2) 0.080 Uiso calc R H
C28 1 -0.8515(2) 0.2140(11) -0.1178(3) 0.0907(15) Uani d . C
H28A 1 -0.8912(2) 0.3016(11) -0.1433(3) 0.136 Uiso calc R H
H28B 1 -0.8517(2) 0.2193(11) -0.0756(3) 0.136 Uiso calc R H
H28C 1 -0.8532(2) 0.0444(11) -0.1312(3) 0.136 Uiso calc R H

loop_
_atom_type_symbol
_atom_type_description
_atom_type_scat_dispersion_real
_atom_type_scat_dispersion_imag
_atom_type_scat_source
C C 0.0181 0.0091 'International Tables Vol C Tables 4.2.6.8 and 6.1.1.4'
H H 0.0000 0.0000 'International Tables Vol C Tables 4.2.6.8 and 6.1.1.4'
O O 0.0492 0.0322 'International Tables Vol C Tables 4.2.6.8 and 6.1.1.4'

loop_
_geom_angle_atom_site_label_1
_geom_angle_atom_site_label_2
_geom_angle_atom_site_label_3
_geom_angle
C1 O1 C21 120.3(2)
C13 O2 C10 116.8(2)
C17 O4 C20 118.0(3)
O1 C1 C2 125.6(2)
O1 C1 C6 114.4(2)
C2 C1 C6 120.0
C1 C2 C3 120.0
C4 C3 C2 120.0
C5 C4 C3 120.0
C5 C4 C7 119.20(13)
C3 C4 C7 120.79(13)
C4 C5 C6 120.0
C5 C6 C1 120.0
C8 C7 C12 120.0
C8 C7 C4 120.06(13)
C12 C7 C4 119.93(13)
C9 C8 C7 120.0
C8 C9 C10 120.0
C11 C10 C9 120.0
C11 C10 O2 119.1(2)
C9 C10 O2 120.9(2)
C10 C11 C12 120.0
C11 C12 C7 120.0
C15 C14 C19 120.0
C15 C14 C13 117.6(2)
C19 C14 C13 122.4(2)
C14 C15 C16 120.0
C17 C16 C15 120.0
O4 C17 C18 124.9(2)
O4 C17 C16 115.1(2)
C18 C17 C16 120.0
C17 C18 C19 120.0
C18 C19 C14 120.0
O3 C13 O2 122.3(3)
O3 C13 C14 125.2(3)
O2 C13 C14 112.5(3)
O1 C21 C22 104.7(3)
C21 C22 C23 116.6(3)
C22 C23 C24 109.8(3)
C25 C24 C23 116.2(3)
C24 C25 C26 111.5(3)
C27 C26 C25 115.7(3)
C26 C27 C28 112.8(4)

loop_
_geom_bond_atom_site_label_1
_geom_bond_atom_site_label_2
_geom_bond_distance
O1 C1 1.372(3)
O1 C21 1.433(4)
O2 C13 1.359(4)
O2 C10 1.394(3)
O3 C13 1.197(4)
O4 C17 1.358(3)
O4 C20 1.423(5)
C1 C2 1.39
C1 C6 1.39
C2 C3 1.39
C3 C4 1.39
C4 C5 1.39
C4 C7 1.541(2)
C5 C6 1.39
C7 C8 1.39
C7 C12 1.39
C8 C9 1.39
C9 C10 1.39
C10 C11 1.39
C11 C12 1.39
C14 C15 1.39
C14 C19 1.39
C14 C13 1.472(3)
C15 C16 1.39
C16 C17 1.39
C17 C18 1.39
C18 C19 1.39
C21 C22 1.505(5)
C22 C23 1.517(5)
C23 C24 1.527(5)
C24 C25 1.509(4)
C25 C26 1.519(5)
C26 C27 1.511(5)
C27 C28 1.516(6)

loop_
_geom_torsion_atom_site_label_1
_geom_torsion_atom_site_label_2
_geom_torsion_atom_site_label_3
_geom_torsion_atom_site_label_4
_geom_torsion
C21 O1 C1 C2 1.2(4)
C21 O1 C1 C6 -179.1(2)
O1 C1 C2 C3 179.7(2)
C6 C1 C2 C3 0.0
C1 C2 C3 C4 0.0
C2 C3 C4 C5 0.0
C2 C3 C4 C7 -179.4(2)
C3 C4 C5 C6 0.0
C7 C4 C5 C6 179.5(2)
C4 C5 C6 C1 0.0
O1 C1 C6 C5 -179.7(2)
C2 C1 C6 C5 0.0
C5 C4 C7 C8 178.99(15)
C3 C4 C7 C8 -1.6(2)
C5 C4 C7 C12 -2.4(2)
C3 C4 C7 C12 177.09(14)
C12 C7 C8 C9 0.0
C4 C7 C8 C9 178.6(2)
C7 C8 C9 C10 0.0
C8 C9 C10 C11 0.0
C8 C9 C10 O2 177.3(2)
C13 O2 C10 C11 -103.3(3)
C13 O2 C10 C9 79.4(3)
C9 C10 C11 C12 0.0
O2 C10 C11 C12 -177.3(2)
C10 C11 C12 C7 0.0
C8 C7 C12 C11 0.0
C4 C7 C12 C11 -178.7(2)
C19 C14 C15 C16 0.0
C13 C14 C15 C16 -179.4(2)
C14 C15 C16 C17 0.0
C20 O4 C17 C18 -2.0(4)
C20 O4 C17 C16 178.6(3)
C15 C16 C17 O4 179.4(2)
C15 C16 C17 C18 0.0
O4 C17 C18 C19 -179.3(2)
C16 C17 C18 C19 0.0
C17 C18 C19 C14 0.0
C15 C14 C19 C18 0.0
C13 C14 C19 C18 179.4(2)
C10 O2 C13 O3 -3.6(5)
C10 O2 C13 C14 178.1(2)
C15 C14 C13 O3 -5.8(5)
C19 C14 C13 O3 174.9(3)
C15 C14 C13 O2 172.4(2)
C19 C14 C13 O2 -6.9(3)
C1 O1 C21 C22 179.8(3)
O1 C21 C22 C23 -178.1(3)
C21 C22 C23 C24 -178.7(3)
C22 C23 C24 C25 -178.6(3)
C23 C24 C25 C26 179.6(3)
C24 C25 C26 C27 179.6(3)
C25 C26 C27 C28 179.5(4)

loop_
_cod_related_entry_id
_cod_related_entry_database
_cod_related_entry_code
1 ChemSpider 21138002
